data_2014191
loop_
_publ_author_name
'Chen, Jin-Xiang'
'Xu, Qing-Feng'
'Zhang, Yong'
'Zain, Sharifuddin M.'
'Ng, Seik Weng'
'Lang, Jian-Ping'

_publ_section_title
;
 <i>S</i>-[4-(Trimethylammonio)phenyl]thiosulfate, an aromatic organic
 thiosulfate
;
_journal_issue 8
_journal_name_full 'Acta Crystallographica Section C'
_journal_page_first o572
_journal_page_last o574
_journal_paper_doi 10.1107/S010827010401443X
_journal_volume 60
_journal_year 2004
_chemical_formula_iupac 'C9 H13 N O3 S2'
_chemical_formula_moiety 'C9 H13 N O3 S2'
_chemical_formula_sum 'C9 H13 N O3 S2'
_chemical_formula_weight 247.32
_chemical_name_systematic
;
4-(Trimethylammonio)phenyl-4-thiosulfate
;
_space_group_IT_number 31
_symmetry_cell_setting orthorhombic
_symmetry_space_group_name_Hall 'P 2ac -2'
_symmetry_space_group_name_H-M 'P m n 21'
_atom_sites_solution_hydrogens geom
_atom_sites_solution_primary direct
_atom_sites_solution_secondary difmap
_cell_angle_alpha 90.00
_cell_angle_beta 90.00
_cell_angle_gamma 90.00
_cell_formula_units_Z 2
_cell_length_a 9.0937(11)
_cell_length_b 5.6809(6)
_cell_length_c 10.3830(11)
_cell_measurement_reflns_used 2404
_cell_measurement_temperature 193(2)
_cell_measurement_theta_max 27.5
_cell_measurement_theta_min 3.6
_cell_volume 536.39(10)
_computing_cell_refinement CrystalClear
_computing_data_collection 'CrystalClear (Rigaku/MSC, 2001)'
_computing_data_reduction 'CrystalStructure (Rigaku/MSC, 2004)'
_computing_molecular_graphics 'ORTEPII (Johnson, 1976)'
_computing_publication_material SHELXL97
_computing_structure_refinement 'SHELXL97 (Sheldrick, 1997)'
_computing_structure_solution 'SHELXS97 (Sheldrick, 1990)'
_diffrn_ambient_temperature 193(2)
_diffrn_detector_area_resol_mean 7.31
_diffrn_measured_fraction_theta_full 0.997
_diffrn_measured_fraction_theta_max 0.997
_diffrn_measurement_device_type 'Rigaku Mercury'
_diffrn_measurement_method \w
_diffrn_radiation_monochromator graphite
_diffrn_radiation_source 'fine-focus sealed tube'
_diffrn_radiation_type MoK\a
_diffrn_radiation_wavelength 0.71070
_diffrn_reflns_av_R_equivalents 0.0202
_diffrn_reflns_av_sigmaI/netI 0.0174
_diffrn_reflns_limit_h_max 10
_diffrn_reflns_limit_h_min -11
_diffrn_reflns_limit_k_max 7
_diffrn_reflns_limit_k_min -7
_diffrn_reflns_limit_l_max 13
_diffrn_reflns_limit_l_min -13
_diffrn_reflns_number 5598
_diffrn_reflns_theta_full 27.45
_diffrn_reflns_theta_max 27.45
_diffrn_reflns_theta_min 3.59
_diffrn_standards_decay_% 0
_diffrn_standards_interval_count 0
_diffrn_standards_interval_time 0
_diffrn_standards_number 0
_exptl_absorpt_coefficient_mu 0.482
_exptl_absorpt_correction_T_max 0.8890
_exptl_absorpt_correction_T_min 0.8689
_exptl_absorpt_correction_type multi-scan
_exptl_absorpt_process_details '(Jacobson, 1998)'
_exptl_crystal_colour colorless
_exptl_crystal_density_diffrn 1.531
_exptl_crystal_density_method 'not measured'
_exptl_crystal_description prism
_exptl_crystal_F_000 260
_exptl_crystal_size_max 0.30
_exptl_crystal_size_mid 0.30
_exptl_crystal_size_min 0.25
_refine_diff_density_max 0.202
_refine_diff_density_min -0.264
_refine_ls_abs_structure_details 'Flack (1983), 604 Friedel pairs'
_refine_ls_abs_structure_Flack -0.02(8)
_refine_ls_extinction_method none
_refine_ls_goodness_of_fit_ref 1.063
_refine_ls_hydrogen_treatment refall
_refine_ls_matrix_type full
_refine_ls_number_parameters 107
_refine_ls_number_reflns 1291
_refine_ls_number_restraints 8
_refine_ls_restrained_S_all 1.062
_refine_ls_R_factor_all 0.0241
_refine_ls_R_factor_gt 0.0234
_refine_ls_shift/su_max 0.000
_refine_ls_shift/su_mean 0.000
_refine_ls_structure_factor_coef Fsqd
_refine_ls_weighting_details 'calc w=1/[\s^2^(Fo^2^)+(0.0351P)^2^+0.1062P] where P=(Fo^2^+2Fc^2^)/3'
_refine_ls_weighting_scheme calc
_refine_ls_wR_factor_gt 0.0593
_refine_ls_wR_factor_ref 0.0598
_reflns_number_gt 1263
_reflns_number_total 1291
_reflns_threshold_expression I>2\s(I)
_cod_data_source_file jz1631.cif
_cod_data_source_block I
_cod_original_sg_symbol_Hall 'p 2ac -2'
_cod_database_code 2014191
_cod_database_fobs_code 2014191

loop_
_symmetry_equiv_pos_as_xyz
'x, y, z'
'-x, y, z'
'x+1/2, -y, z+1/2'
'-x+1/2, -y, z+1/2'

loop_
_atom_site_label
_atom_site_fract_x
_atom_site_fract_y
_atom_site_fract_z
_atom_site_U_iso_or_equiv
_atom_site_adp_type
_atom_site_calc_flag
_atom_site_refinement_flags
_atom_site_occupancy
_atom_site_disorder_assembly
_atom_site_disorder_group
_atom_site_type_symbol
S1 0.5000 0.38765(11) 0.49997(4) 0.02167(15) Uani d S 1 . . S
S2 0.5000 0.63423(9) 0.34752(5) 0.02380(15) Uani d S 1 . . S
O1 0.36708(14) 0.2514(2) 0.48708(14) 0.0361(3) Uani d . 1 . . O
O2 0.5000 0.5471(4) 0.60992(18) 0.0304(4) Uani d S 1 . . O
N1 0.5000 0.0100(3) -0.12406(17) 0.0180(4) Uani d S 1 . . N
C1 0.5000 0.4377(4) 0.2145(2) 0.0192(5) Uani d S 1 . . C
C2 0.63165(18) 0.3659(3) 0.15927(17) 0.0227(4) Uani d . 1 . . C
C3 0.63226(17) 0.2256(3) 0.05058(17) 0.0236(3) Uani d . 1 . . C
C4 0.5000 0.1583(3) -0.0050(2) 0.0179(4) Uani d S 1 . . C
C5 0.5000 -0.2466(4) -0.0864(3) 0.0307(6) Uani d S 1 . . C
C6 0.6330(2) 0.0554(3) -0.20634(16) 0.0272(4) Uani d . 1 . . C
H2 0.721(3) 0.422(4) 0.192(2) 0.042(6) Uiso d . 1 . . H
H3 0.720(3) 0.183(4) 0.014(2) 0.034(5) Uiso d . 1 . . H
H5A 0.582(3) -0.272(4) -0.035(2) 0.043(6) Uiso d . 1 . . H
H6A 0.714(2) 0.002(3) -0.164(2) 0.035(5) Uiso d . 1 . . H
H5B 0.5000 -0.334(5) -0.167(4) 0.045(9) Uiso d S 1 . . H
H6B 0.639(2) 0.220(4) -0.228(2) 0.037(6) Uiso d . 1 . . H
H6C 0.622(2) -0.021(3) -0.281(2) 0.028(5) Uiso d . 1 . . H

loop_
_atom_site_aniso_label
_atom_site_aniso_U_11
_atom_site_aniso_U_22
_atom_site_aniso_U_33
_atom_site_aniso_U_12
_atom_site_aniso_U_13
_atom_site_aniso_U_23
S1 0.0214(3) 0.0295(3) 0.0142(3) 0.000 0.000 -0.0017(2)
S2 0.0300(3) 0.0230(3) 0.0184(3) 0.000 0.000 -0.0022(3)
O1 0.0379(7) 0.0444(7) 0.0260(6) -0.0174(6) 0.0006(6) 0.0000(7)
O2 0.0297(9) 0.0431(11) 0.0182(9) 0.000 0.000 -0.0047(8)
N1 0.0206(8) 0.0179(8) 0.0156(8) 0.000 0.000 0.0009(7)
C1 0.0229(11) 0.0204(11) 0.0143(10) 0.000 0.000 0.0018(9)
C2 0.0178(8) 0.0292(9) 0.0212(8) 0.0013(6) -0.0042(7) -0.0025(6)
C3 0.0178(8) 0.0308(8) 0.0222(7) 0.0054(6) -0.0006(6) -0.0031(6)
C4 0.0214(9) 0.0191(9) 0.0131(9) 0.000 0.000 0.0034(10)
C5 0.0472(17) 0.0195(12) 0.0255(13) 0.000 0.000 0.0037(10)
C6 0.0263(8) 0.0368(9) 0.0184(8) -0.0016(8) 0.0063(6) -0.0015(8)

loop_
_atom_type_symbol
_atom_type_description
_atom_type_scat_dispersion_real
_atom_type_scat_dispersion_imag
_atom_type_scat_source
C C 0.0033 0.0016 'International Tables Vol C Tables 4.2.6.8 and 6.1.1.4'
H H 0.0000 0.0000 'International Tables Vol C Tables 4.2.6.8 and 6.1.1.4'
N N 0.0061 0.0033 'International Tables Vol C Tables 4.2.6.8 and 6.1.1.4'
O O 0.0106 0.0060 'International Tables Vol C Tables 4.2.6.8 and 6.1.1.4'
S S 0.1246 0.1234 'International Tables Vol C Tables 4.2.6.8 and 6.1.1.4'

loop_
_geom_angle_atom_site_label_1
_geom_angle_atom_site_label_2
_geom_angle_atom_site_label_3
_geom_angle_site_symmetry_1
_geom_angle_site_symmetry_3
_geom_angle
_geom_angle_publ_flag
O1 S1 O1 . 2_655 113.95(11) no
O1 S1 O2 . . 113.99(7) yes
O1 S1 O2 2_655 . 113.99(7) no
O1 S1 S2 . . 106.64(6) yes
O1 S1 S2 2_655 . 106.64(6) no
O2 S1 S2 . . 100.06(9) yes
C1 S2 S1 . . 99.55(8) yes
C4 N1 C6 . 2_655 111.92(11) no
C4 N1 C6 . . 111.92(11) yes
C6 N1 C6 2_655 . 107.15(18) no
C4 N1 C5 . . 109.26(17) yes
C6 N1 C5 2_655 . 108.23(12) no
C6 N1 C5 . . 108.23(12) yes
C2 C1 C2 2_655 . 119.1(2) no
C2 C1 S2 2_655 . 120.37(11) no
C2 C1 S2 . . 120.37(11) yes
C3 C2 C1 . . 120.66(16) yes
C3 C2 H2 . . 119.4(14) no
C1 C2 H2 . . 119.8(14) no
C2 C3 C4 . . 119.66(15) yes
C2 C3 H3 . . 119.7(14) no
C4 C3 H3 . . 120.6(14) no
C3 C4 C3 . 2_655 120.2(2) no
C3 C4 N1 . . 119.90(11) yes
C3 C4 N1 2_655 . 119.90(11) no
N1 C5 H5A . . 107.3(14) no
N1 C5 H5B . . 106(2) no
H5A C5 H5B . . 114.6(16) no
N1 C6 H6A . . 109.0(13) no
N1 C6 H6B . . 110.4(14) no
H6A C6 H6B . . 112.7(18) no
N1 C6 H6C . . 108.7(13) no
H6A C6 H6C . . 110.4(18) no
H6B C6 H6C . . 106(2) no

loop_
_geom_bond_atom_site_label_1
_geom_bond_atom_site_label_2
_geom_bond_site_symmetry_2
_geom_bond_distance
_geom_bond_publ_flag
S1 O1 . 1.4417(12) yes
S1 O1 2_655 1.4417(12) no
S1 O2 . 1.457(2) yes
S1 S2 . 2.1137(7) yes
S2 C1 . 1.776(2) yes
N1 C4 . 1.496(3) yes
N1 C6 2_655 1.5027(19) no
N1 C6 . 1.5027(19) yes
N1 C5 . 1.509(3) yes
C1 C2 2_655 1.388(2) no
C1 C2 . 1.388(2) yes
C2 C3 . 1.382(2) yes
C2 H2 . 0.93(3) no
C3 C4 . 1.387(2) yes
C3 H3 . 0.91(2) no
C4 C3 2_655 1.387(2) no
C5 H5A . 0.92(3) no
C5 H5B . 0.97(4) no
C6 H6A . 0.91(2) no
C6 H6B . 0.97(2) no
C6 H6C . 0.90(2) no

loop_
_geom_hbond_atom_site_label_D
_geom_hbond_atom_site_label_H
_geom_hbond_atom_site_label_A
_geom_hbond_site_symmetry_A
_geom_hbond_distance_DH
_geom_hbond_distance_HA
_geom_hbond_distance_DA
_geom_hbond_angle_DHA
C5 H5B O2 1_544 0.97(4) 2.42(4) 3.363(3) 165(3)
C6 H6A O1 3_554 0.91(2) 2.55(2) 3.406(2) 158.0(16)
C2 H2 O2 3_564 0.93(3) 2.69(3) 3.4244(17) 136.5(17)

loop_
_geom_torsion_atom_site_label_1
_geom_torsion_atom_site_label_2
_geom_torsion_atom_site_label_3
_geom_torsion_atom_site_label_4
_geom_torsion_site_symmetry_1
_geom_torsion_site_symmetry_4
_geom_torsion
_geom_torsion_publ_flag
O1 S1 S2 C1 . . -61.05(6) no
O1 S1 S2 C1 2_655 . 61.05(6) no
O2 S1 S2 C1 . . 180.0 no
S1 S2 C1 C2 . 2_655 92.06(19) no
S1 S2 C1 C2 . . -92.06(19) no
C2 C1 C2 C3 2_655 . 0.2(4) no
S2 C1 C2 C3 . . -175.72(15) no
C1 C2 C3 C4 . . 0.9(3) no
C2 C3 C4 C3 . 2_655 -2.0(3) no
C2 C3 C4 N1 . . 178.87(16) no
C6 N1 C4 C3 2_655 . -150.58(17) no
C6 N1 C4 C3 . . -30.3(2) no
C5 N1 C4 C3 . . 89.57(16) no
C6 N1 C4 C3 2_655 2_655 30.3(2) no
C6 N1 C4 C3 . 2_655 150.58(17) no
C5 N1 C4 C3 . 2_655 -89.57(16) no
